data_7017648
loop_
_publ_author_name
'Wang, Hai-Ning'
'Meng, Xing'
'Qin, Chao'
'Wang, Xin-Long'
'Yang, Guang-Sheng'
'Su, Zhong-Min'

_publ_section_title
;
 A series of pillar-layer metal-organic frameworks based on
 5-aminoisophthalic acid and 4,4'-bipyridine.
;
_journal_issue 3
_journal_name_full 'Dalton transactions (Cambridge, England : 2003)'
_journal_page_first 1047
_journal_page_last 1053
_journal_paper_doi 10.1039/c1dt11304f
_journal_volume 41
_journal_year 2012
_chemical_formula_moiety 'C23.20 H24.70 Cu N4.30 O5.30'
_chemical_formula_sum 'C23.2 H24.7 Cu N4.3 O5.3'
_chemical_formula_weight 512.11
_chemical_name_systematic
;
?
;
_space_group_IT_number 55
_symmetry_cell_setting orthorhombic
_symmetry_space_group_name_Hall '-P 2 2ab'
_symmetry_space_group_name_H-M 'P b a m'
_atom_sites_solution_hydrogens geom
_atom_sites_solution_primary direct
_atom_sites_solution_secondary difmap
_audit_creation_method SHELXL-97
_cell_angle_alpha 90.00
_cell_angle_beta 90.00
_cell_angle_gamma 90.00
_cell_formula_units_Z 4
_cell_length_a 14.3040(16)
_cell_length_b 16.970(2)
_cell_length_c 11.098(2)
_cell_measurement_reflns_used 12881
_cell_measurement_temperature 293(2)
_cell_measurement_theta_max 24.99
_cell_measurement_theta_min 1.86
_cell_volume 2693.9(7)
_computing_cell_refinement 'SMART (Bruker, 1997)'
_computing_data_collection 'SMART (Bruker, 1997)'
_computing_data_reduction SAINT
_computing_molecular_graphics 'SHELXTL-PLUS (Sheldrick, 1990)'
_computing_publication_material SHELXL-97
_computing_structure_refinement 'SHELXL-97 (Sheldrick, 1997)'
_computing_structure_solution 'SHELXS-97(Sheldrick, 1997)'
_diffrn_ambient_temperature 293(2)
_diffrn_measured_fraction_theta_full 0.980
_diffrn_measured_fraction_theta_max 0.980
_diffrn_measurement_device_type 'Bruker APEX CCD area-detector'
_diffrn_measurement_method '\w scans'
_diffrn_radiation_monochromator graphite
_diffrn_radiation_source 'fine-focus sealed tube'
_diffrn_radiation_type MoK\a
_diffrn_radiation_wavelength 0.71069
_diffrn_reflns_av_R_equivalents 0.0428
_diffrn_reflns_av_sigmaI/netI 0.0318
_diffrn_reflns_limit_h_max 16
_diffrn_reflns_limit_h_min -13
_diffrn_reflns_limit_k_max 20
_diffrn_reflns_limit_k_min -20
_diffrn_reflns_limit_l_max 12
_diffrn_reflns_limit_l_min -13
_diffrn_reflns_number 12881
_diffrn_reflns_theta_full 24.99
_diffrn_reflns_theta_max 24.99
_diffrn_reflns_theta_min 1.86
_exptl_absorpt_coefficient_mu 0.849
_exptl_absorpt_correction_T_max 0.9050
_exptl_absorpt_correction_T_min 0.8622
_exptl_absorpt_correction_type multi-scan
_exptl_absorpt_process_details 'SADABS(Sheldrick, 1996)'
_exptl_crystal_colour green
_exptl_crystal_density_diffrn 1.263
_exptl_crystal_density_method 'not measured'
_exptl_crystal_description block
_exptl_crystal_F_000 1062
_exptl_crystal_size_max 0.18
_exptl_crystal_size_mid 0.15
_exptl_crystal_size_min 0.12
_platon_squeeze_details
;
;
_refine_diff_density_max 1.666
_refine_diff_density_min -2.685
_refine_diff_density_rms 0.124
_refine_ls_extinction_method none
_refine_ls_goodness_of_fit_ref 1.105
_refine_ls_hydrogen_treatment mixed
_refine_ls_matrix_type full
_refine_ls_number_parameters 105
_refine_ls_number_reflns 2462
_refine_ls_number_restraints 86
_refine_ls_restrained_S_all 1.143
_refine_ls_R_factor_all 0.0877
_refine_ls_R_factor_gt 0.0774
_refine_ls_shift/su_max 0.000
_refine_ls_shift/su_mean 0.000
_refine_ls_structure_factor_coef Fsqd
_refine_ls_weighting_details 'calc w=1/[\s^2^(Fo^2^)+(0.1442P)^2^+4.2472P] where P=(Fo^2^+2Fc^2^)/3'
_refine_ls_weighting_scheme calc
_refine_ls_wR_factor_gt 0.2151
_refine_ls_wR_factor_ref 0.2243
_reflns_number_gt 1981
_reflns_number_total 2462
_reflns_threshold_expression >2sigma(I)
_cod_data_source_file c1dt11304f.txt
_cod_data_source_block 2
_cod_depositor_comments
;
The following automatic conversions were performed:

'_symmetry_cell_setting' value 'Orthorhombic' changed to
'orthorhombic' according to
/home/saulius/struct/CIF-dictionaries/cif_core.dic dictionary named
'cif_core.dic' version 2.4.1 from 2010-06-29.

Automatic conversion script
Id: cif_fix_values 1715 2011-07-08 13:25:40Z adriana 
;
_cod_original_sg_symbol_H-M Pbam
_cod_original_formula_sum 'C23.20 H24.70 Cu N4.30 O5.30'
_cod_database_code 7017648

loop_
_symmetry_equiv_pos_as_xyz
'x, y, z'
'-x, -y, z'
'x+1/2, -y+1/2, -z'
'-x+1/2, y+1/2, -z'
'-x, -y, -z'
'x, y, -z'
'-x-1/2, y-1/2, z'
'x-1/2, -y-1/2, z'

loop_
_atom_site_label
_atom_site_type_symbol
_atom_site_fract_x
_atom_site_fract_y
_atom_site_fract_z
_atom_site_U_iso_or_equiv
_atom_site_adp_type
_atom_site_occupancy
_atom_site_symmetry_multiplicity
_atom_site_calc_flag
_atom_site_refinement_flags
C1 C 0.0584(4) -0.1295(4) 0.0000 0.0241(13) Uani 1 2 d S
C2 C 0.0486(6) -0.2185(5) 0.0000 0.0630(11) Uani 1 2 d SDU
C3 C -0.0419(6) -0.2483(5) 0.0000 0.0630(11) Uani 1 2 d SDU
H3 H -0.0926 -0.2140 0.0000 0.076 Uiso 1 2 calc SR
C4 C -0.0567(5) -0.3275(5) 0.0000 0.0630(11) Uani 1 2 d SDU
C5 C 0.0206(6) -0.3795(5) 0.0000 0.0630(11) Uani 1 2 d SDU
H5 H 0.0114 -0.4338 0.0000 0.076 Uiso 1 2 calc SR
C6 C 0.1109(6) -0.3480(5) 0.0000 0.0630(11) Uani 1 2 d SDU
C7 C 0.1246(6) -0.2693(5) 0.0000 0.0630(11) Uani 1 2 d SDU
H7 H 0.1851 -0.2492 0.0000 0.076 Uiso 1 2 calc SR
C8 C 0.1906(5) -0.4069(4) 0.0000 0.043(2) Uani 1 2 d S
C9 C 0.1838(5) -0.0430(4) -0.2438(5) 0.0557(17) Uani 1 1 d .
H9 H 0.2109 -0.0847 -0.2021 0.067 Uiso 1 1 calc R
C10 C 0.1086(6) 0.0725(5) -0.2430(6) 0.0741(13) Uani 1 1 d U
H10 H 0.0819 0.1142 -0.2011 0.089 Uiso 1 1 calc R
C11 C 0.1843(5) -0.0455(4) -0.3684(5) 0.0585(18) Uani 1 1 d .
H11 H 0.2115 -0.0880 -0.4080 0.070 Uiso 1 1 calc R
C12 C 0.1449(6) 0.0146(4) -0.4337(7) 0.0741(13) Uani 1 1 d U
C13 C 0.1059(6) 0.0738(4) -0.3665(6) 0.0741(13) Uani 1 1 d U
H13 H 0.0771 0.1158 -0.4054 0.089 Uiso 1 1 calc R
N1 N 0.1471(3) 0.0151(2) -0.1810(4) 0.0311(10) Uani 1 1 d .
O1 O 0.1415(3) -0.1017(2) 0.0000 0.0253(10) Uani 1 2 d S
O2 O -0.0121(3) -0.0891(3) 0.0000 0.0439(14) Uani 1 2 d S
O3 O 0.2733(3) -0.3822(3) 0.0000 0.0297(11) Uani 1 2 d S
O4 O 0.1735(4) -0.4792(3) 0.0000 0.087(3) Uani 1 2 d S
Cu1 Cu 0.15113(5) 0.01548(4) 0.0000 0.0223(3) Uani 1 2 d S
N2 N -0.1464(4) -0.3595(4) 0.0000 0.0630(11) Uani 1 2 d SDU
H2A H -0.1944 -0.3290 0.0000 0.076 Uiso 1 2 calc SR
H2B H -0.1538 -0.4098 0.0000 0.076 Uiso 1 2 calc SR

loop_
_atom_site_aniso_label
_atom_site_aniso_U_11
_atom_site_aniso_U_22
_atom_site_aniso_U_33
_atom_site_aniso_U_23
_atom_site_aniso_U_13
_atom_site_aniso_U_12
C1 0.028(3) 0.019(3) 0.025(3) 0.000 0.000 0.000(2)
C2 0.0306(15) 0.0247(15) 0.134(3) 0.000 0.000 0.0009(12)
C3 0.0306(15) 0.0247(15) 0.134(3) 0.000 0.000 0.0009(12)
C4 0.0306(15) 0.0247(15) 0.134(3) 0.000 0.000 0.0009(12)
C5 0.0306(15) 0.0247(15) 0.134(3) 0.000 0.000 0.0009(12)
C6 0.0306(15) 0.0247(15) 0.134(3) 0.000 0.000 0.0009(12)
C7 0.0306(15) 0.0247(15) 0.134(3) 0.000 0.000 0.0009(12)
C8 0.033(4) 0.013(3) 0.083(6) 0.000 0.000 -0.001(3)
C9 0.081(4) 0.056(4) 0.030(3) 0.007(3) 0.001(3) 0.028(3)
C10 0.122(3) 0.063(2) 0.0372(19) 0.0023(17) 0.001(2) 0.043(2)
C11 0.092(5) 0.055(4) 0.028(3) -0.006(3) 0.003(3) 0.031(4)
C12 0.122(3) 0.063(2) 0.0372(19) 0.0023(17) 0.001(2) 0.043(2)
C13 0.122(3) 0.063(2) 0.0372(19) 0.0023(17) 0.001(2) 0.043(2)
N1 0.040(2) 0.030(2) 0.023(2) -0.0027(17) -0.0002(17) 0.0006(16)
O1 0.027(2) 0.015(2) 0.034(3) 0.000 0.000 -0.0061(16)
O2 0.031(3) 0.022(2) 0.079(4) 0.000 0.000 0.005(2)
O3 0.023(2) 0.021(2) 0.045(3) 0.000 0.000 0.0052(18)
O4 0.027(3) 0.017(3) 0.218(11) 0.000 0.000 0.004(2)
Cu1 0.0268(5) 0.0174(5) 0.0227(5) 0.000 0.000 -0.0051(3)
N2 0.0306(15) 0.0247(15) 0.134(3) 0.000 0.000 0.0009(12)

loop_
_atom_type_symbol
_atom_type_description
_atom_type_scat_dispersion_real
_atom_type_scat_dispersion_imag
_atom_type_scat_source
C C 0.0033 0.0016 'International Tables Vol C Tables 4.2.6.8 and 6.1.1.4'
H H 0.0000 0.0000 'International Tables Vol C Tables 4.2.6.8 and 6.1.1.4'
N N 0.0061 0.0033 'International Tables Vol C Tables 4.2.6.8 and 6.1.1.4'
O O 0.0106 0.0060 'International Tables Vol C Tables 4.2.6.8 and 6.1.1.4'
Cu Cu 0.3201 1.2651 'International Tables Vol C Tables 4.2.6.8 and 6.1.1.4'

loop_
_geom_angle_atom_site_label_1
_geom_angle_atom_site_label_2
_geom_angle_atom_site_label_3
_geom_angle
_geom_angle_site_symmetry_1
_geom_angle_site_symmetry_3
O2 C1 O1 124.1(6) . .
O2 C1 C2 118.9(6) . .
O1 C1 C2 117.0(6) . .
C7 C2 C3 120.2(7) . .
C7 C2 C1 123.2(7) . .
C3 C2 C1 116.7(7) . .
C4 C3 C2 120.3(8) . .
C3 C4 N2 121.9(7) . .
C3 C4 C5 119.7(7) . .
N2 C4 C5 118.4(7) . .
C6 C5 C4 118.9(7) . .
C7 C6 C5 120.8(8) . .
C7 C6 C8 122.9(7) . .
C5 C6 C8 116.3(7) . .
C6 C7 C2 120.1(8) . .
O4 C8 O3 120.8(7) . .
O4 C8 C6 119.9(7) . .
O3 C8 C6 119.2(6) . .
N1 C9 C11 123.7(6) . .
N1 C10 C13 123.2(6) . .
C12 C11 C9 120.2(6) . .
C13 C12 C11 115.1(7) . .
C13 C12 C12 123.0(4) . 6_554
C11 C12 C12 121.9(4) . 6_554
C10 C13 C12 121.4(7) . .
C10 N1 C9 116.4(5) . .
C10 N1 Cu1 122.2(4) . .
C9 N1 Cu1 121.4(4) . .
C1 O1 Cu1 115.7(4) . .
C1 O2 Cu1 177.9(4) . 5
C8 O3 Cu1 102.4(4) . 7_655
O1 Cu1 N1 89.70(11) . .
O1 Cu1 N1 89.70(11) . 6
N1 Cu1 N1 176.7(2) . 6
O1 Cu1 O3 152.09(17) . 7_665
N1 Cu1 O3 91.02(11) . 7_665
N1 Cu1 O3 91.02(11) 6 7_665
O1 Cu1 O2 118.16(17) . 5
N1 Cu1 O2 88.72(11) . 5
N1 Cu1 O2 88.72(11) 6 5
O3 Cu1 O2 89.75(17) 7_665 5

loop_
_geom_bond_atom_site_label_1
_geom_bond_atom_site_label_2
_geom_bond_distance
_geom_bond_site_symmetry_2
C1 O2 1.220(8) .
C1 O1 1.278(8) .
C1 C2 1.516(10) .
C2 C7 1.388(12) .
C2 C3 1.391(12) .
C3 C4 1.360(11) .
C4 N2 1.393(9) .
C4 C5 1.415(11) .
C5 C6 1.398(11) .
C6 C7 1.350(11) .
C6 C8 1.516(11) .
C8 O4 1.250(9) .
C8 O3 1.256(9) .
C9 N1 1.316(8) .
C9 C11 1.384(9) .
C10 N1 1.314(8) .
C10 C13 1.371(10) .
C11 C12 1.373(10) .
C12 C13 1.369(10) .
C12 C12 1.471(16) 6_554
N1 Cu1 2.010(5) .
O1 Cu1 1.992(4) .
O2 Cu1 2.349(5) 5
O3 Cu1 2.045(4) 7_655
Cu1 N1 2.010(5) 6
Cu1 O3 2.045(4) 7_665
Cu1 O2 2.349(5) 5

loop_
_geom_torsion_atom_site_label_1
_geom_torsion_atom_site_label_2
_geom_torsion_atom_site_label_3
_geom_torsion_atom_site_label_4
_geom_torsion
_geom_torsion_site_symmetry_1
_geom_torsion_site_symmetry_4
O2 C1 C2 C7 180.0 . .
O1 C1 C2 C7 0.0 . .
O2 C1 C2 C3 0.0 . .
O1 C1 C2 C3 180.0 . .
C7 C2 C3 C4 0.0 . .
C1 C2 C3 C4 180.0 . .
C2 C3 C4 N2 180.0 . .
C2 C3 C4 C5 0.0 . .
C3 C4 C5 C6 0.0 . .
N2 C4 C5 C6 180.0 . .
C4 C5 C6 C7 0.0 . .
C4 C5 C6 C8 180.0 . .
C5 C6 C7 C2 0.0 . .
C8 C6 C7 C2 180.0 . .
C3 C2 C7 C6 0.0 . .
C1 C2 C7 C6 180.0 . .
C7 C6 C8 O4 180.0 . .
C5 C6 C8 O4 0.0 . .
C7 C6 C8 O3 0.0 . .
C5 C6 C8 O3 180.0 . .
N1 C9 C11 C12 -0.2(13) . .
C9 C11 C12 C13 -0.7(13) . .
C9 C11 C12 C12 179.3(6) . 6_554
N1 C10 C13 C12 -0.7(15) . .
C11 C12 C13 C10 1.2(14) . .
C12 C12 C13 C10 -178.9(6) 6_554 .
C13 C10 N1 C9 -0.3(11) . .
C13 C10 N1 Cu1 179.3(7) . .
C11 C9 N1 C10 0.8(10) . .
C11 C9 N1 Cu1 -178.9(6) . .
O2 C1 O1 Cu1 0.0 . .
C2 C1 O1 Cu1 180.0 . .
O1 C1 O2 Cu1 180.0 . 5
C2 C1 O2 Cu1 0.0 . 5
O4 C8 O3 Cu1 0.0 . 7_655
C6 C8 O3 Cu1 180.0 . 7_655
C1 O1 Cu1 N1 -88.39(11) . .
C1 O1 Cu1 N1 88.39(11) . 6
C1 O1 Cu1 O3 180.0 . 7_665
C1 O1 Cu1 O2 0.0 . 5
C10 N1 Cu1 O1 147.5(6) . .
C9 N1 Cu1 O1 -32.9(5) . .
C10 N1 Cu1 N1 68(4) . 6
C9 N1 Cu1 N1 -112(4) . 6
C10 N1 Cu1 O3 -60.4(6) . 7_665
C9 N1 Cu1 O3 119.2(5) . 7_665
C10 N1 Cu1 O2 29.3(6) . 5
C9 N1 Cu1 O2 -151.1(5) . 5

loop_
_platon_squeeze_void_nr
_platon_squeeze_void_average_x
_platon_squeeze_void_average_y
_platon_squeeze_void_average_z
_platon_squeeze_void_volume
_platon_squeeze_void_count_electrons
1 0.240 0.243 0.500 1298.8 250.4
